data_7250932
loop_
_publ_author_name
'Wang, Taoyu'
'Peng, Yanhong'
'Wang, Yang'
'Gao, Congli'
'Li, Xi-Li'

_publ_section_title
;
 Impact of nuclear number on SHG and THG performances: a comparative study
 of chiral mono- and dinuclear TbIII complexes with identical organic
 ligands
;
_journal_issue 44
_journal_name_full CrystEngComm
_journal_page_first 7213
_journal_page_last 7218
_journal_paper_doi 10.1039/D5CE00697J
_journal_volume 27
_journal_year 2025
_chemical_absolute_configuration rmad
_chemical_formula_moiety 'C73 H63 N4 O6 Tb, 0.4(H10 O5)'
_chemical_formula_sum 'C73 H67 N4 O8 Tb'
_chemical_formula_weight 1287.22
_space_group_crystal_system orthorhombic
_space_group_IT_number 19
_space_group_name_Hall 'P 2ac 2ab'
_space_group_name_H-M_alt 'P 21 21 21'
_atom_sites_solution_hydrogens mixed
_atom_sites_solution_primary direct
_atom_sites_solution_secondary difmap
_audit_creation_method SHELXL-2014/7
_audit_update_record
;
2025-06-18 deposited with the CCDC.	2025-10-02 downloaded from the CCDC.
;
_cell_angle_alpha 90
_cell_angle_beta 90
_cell_angle_gamma 90
_cell_formula_units_Z 4
_cell_length_a 17.0372(3)
_cell_length_b 17.9771(4)
_cell_length_c 21.5515(4)
_cell_measurement_reflns_used 8951
_cell_measurement_temperature 291(2)
_cell_measurement_theta_max 26.3141
_cell_measurement_theta_min 2.9452
_cell_volume 6600.8(2)
_computing_cell_refinement APEX2
_computing_data_collection 'APEX2 (Bruker, 2013)'
_computing_data_reduction APEX2
_computing_structure_refinement 'SHELXL-2014/7 (Sheldrick, 2014)'
_computing_structure_solution 'SHELXS (Bruker, 2000)'
_diffrn_ambient_temperature 291(2)
_diffrn_measured_fraction_theta_full 0.998
_diffrn_measured_fraction_theta_max 0.998
_diffrn_measurement_device_type 'PHOTON 100 CMOS detector'
_diffrn_measurement_method 'omega scan'
_diffrn_radiation_type MoK\a
_diffrn_radiation_wavelength 0.71073
_diffrn_reflns_av_R_equivalents 0.0431
_diffrn_reflns_av_unetI/netI 0.1107
_diffrn_reflns_Laue_measured_fraction_full 0.998
_diffrn_reflns_Laue_measured_fraction_max 0.998
_diffrn_reflns_limit_h_max 15
_diffrn_reflns_limit_h_min -21
_diffrn_reflns_limit_k_max 22
_diffrn_reflns_limit_k_min -14
_diffrn_reflns_limit_l_max 18
_diffrn_reflns_limit_l_min -26
_diffrn_reflns_number 20541
_diffrn_reflns_point_group_measured_fraction_full 0.966
_diffrn_reflns_point_group_measured_fraction_max 0.957
_diffrn_reflns_theta_full 25.242
_diffrn_reflns_theta_max 25.998
_diffrn_reflns_theta_min 2.951
_exptl_absorpt_coefficient_mu 1.128
_exptl_absorpt_correction_T_max 0.798
_exptl_absorpt_correction_T_min 0.736
_exptl_absorpt_correction_type multi-scan
_exptl_absorpt_process_details 'SADABS, Bruker-2018'
_exptl_crystal_density_diffrn 1.295
_exptl_crystal_description block
_exptl_crystal_F_000 2648
_exptl_crystal_size_max 0.280
_exptl_crystal_size_mid 0.250
_exptl_crystal_size_min 0.200
_refine_diff_density_max 1.222
_refine_diff_density_min -0.421
_refine_diff_density_rms 0.094
_refine_ls_abs_structure_details
;
 Flack x determined using 3143 quotients [(I+)-(I-)]/[(I+)+(I-)]
 (Parsons, Flack and Wagner, Acta Cryst. B69 (2013) 249-259).
;
_refine_ls_abs_structure_Flack 0.018(8)
_refine_ls_extinction_method none
_refine_ls_goodness_of_fit_ref 1.001
_refine_ls_hydrogen_treatment constr
_refine_ls_matrix_type fullcycle
_refine_ls_number_parameters 806
_refine_ls_number_reflns 12985
_refine_ls_number_restraints 30
_refine_ls_restrained_S_all 1.001
_refine_ls_R_factor_all 0.0627
_refine_ls_R_factor_gt 0.0411
_refine_ls_shift/su_max 0.000
_refine_ls_shift/su_mean 0.000
_refine_ls_structure_factor_coef Fsqd
_refine_ls_weighting_details 'w=1/[\s^2^(Fo^2^)+(0.0351P)^2^] where P=(Fo^2^+2Fc^2^)/3'
_refine_ls_weighting_scheme calc
_refine_ls_wR_factor_gt 0.0897
_refine_ls_wR_factor_ref 0.0922
_reflns_Friedel_coverage 0.753
_reflns_Friedel_fraction_full 0.927
_reflns_Friedel_fraction_max 0.909
_reflns_number_gt 9032
_reflns_number_total 12985
_reflns_threshold_expression 'I > 2\s(I)'
_cod_data_source_file d5ce00697j2.cif
_cod_data_source_block S-1
_cod_depositor_comments 'Adding full bibliography for 7250932--7250933.cif.'
_cod_database_code 7250932
_shelx_shelxl_version_number 2014/7
_shelx_space_group_comment
;
The symmetry employed for this shelxl refinement is uniquely defined
by the following loop, which should always be used as a source of
symmetry information in preference to the above space-group names.
They are only intended as comments.
;
_shelx_estimated_absorpt_t_min 0.743
_shelx_estimated_absorpt_t_max 0.806

loop_
_space_group_symop_operation_xyz
'x, y, z'
'-x+1/2, -y, z+1/2'
'-x, y+1/2, -z+1/2'
'x+1/2, -y+1/2, -z'

loop_
_atom_site_label
_atom_site_type_symbol
_atom_site_fract_x
_atom_site_fract_y
_atom_site_fract_z
_atom_site_U_iso_or_equiv
_atom_site_adp_type
_atom_site_occupancy
_atom_site_site_symmetry_order
_atom_site_calc_flag
_atom_site_refinement_flags_posn
_atom_site_refinement_flags_adp
_atom_site_refinement_flags_occupancy
_atom_site_disorder_assembly
_atom_site_disorder_group
C1 C 0.9800(4) 0.7678(5) -0.0786(4) 0.024(2) Uani 1 1 d . . . . .
C2 C 1.0168(4) 0.7553(5) -0.1406(4) 0.025(2) Uani 1 1 d . . . . .
C3 C 1.0919(4) 0.7813(5) -0.1553(4) 0.030(2) Uani 1 1 d . . . . .
H3 H 1.1198 0.8092 -0.1264 0.036 Uiso 1 1 calc R U . . .
C4 C 1.1251(5) 0.7657(5) -0.2127(4) 0.036(2) Uani 1 1 d . . . . .
H4 H 1.1755 0.7825 -0.2216 0.043 Uiso 1 1 calc R U . . .
C5 C 1.0843(5) 0.7259(6) -0.2563(4) 0.048(3) Uani 1 1 d . . . . .
H5 H 1.1068 0.7152 -0.2946 0.058 Uiso 1 1 calc R U . . .
C6 C 1.0091(5) 0.7021(7) -0.2424(4) 0.055(3) Uani 1 1 d . . . . .
H6 H 0.9804 0.6760 -0.2719 0.066 Uiso 1 1 calc R U . . .
C7 C 0.9762(5) 0.7166(5) -0.1850(4) 0.040(3) Uani 1 1 d . . . . .
H7 H 0.9257 0.6999 -0.1763 0.048 Uiso 1 1 calc R U . . .
C8 C 1.0071(4) 0.8256(5) -0.0408(4) 0.028(2) Uani 1 1 d . . . . .
H8 H 1.0509 0.8522 -0.0538 0.034 Uiso 1 1 calc R U . . .
C9 C 0.9718(4) 0.8459(4) 0.0159(5) 0.0281(19) Uani 1 1 d . . . . .
C10 C 0.9976(5) 0.9144(5) 0.0479(4) 0.030(2) Uani 1 1 d . . . . .
C11 C 1.0710(5) 0.9451(6) 0.0389(4) 0.046(3) Uani 1 1 d . . . . .
H11 H 1.1067 0.9220 0.0126 0.055 Uiso 1 1 calc R U . . .
C12 C 1.0915(6) 1.0097(7) 0.0687(5) 0.055(3) Uani 1 1 d . . . . .
H12 H 1.1417 1.0288 0.0632 0.066 Uiso 1 1 calc R U . . .
C13 C 1.0389(6) 1.0474(6) 0.1070(5) 0.055(3) Uani 1 1 d . . . . .
H13 H 1.0525 1.0924 0.1254 0.065 Uiso 1 1 calc R U . . .
C14 C 0.9665(5) 1.0161(6) 0.1168(5) 0.045(3) Uani 1 1 d . . . . .
H14 H 0.9302 1.0399 0.1422 0.054 Uiso 1 1 calc R U . . .
C15 C 0.9471(5) 0.9482(5) 0.0883(4) 0.036(2) Uani 1 1 d . . . . .
H15 H 0.8992 0.9259 0.0971 0.043 Uiso 1 1 calc R U . . .
C16 C 0.9568(4) 0.5894(5) 0.1095(4) 0.029(2) Uani 1 1 d . . . . .
C17 C 1.0078(5) 0.5204(5) 0.1042(5) 0.032(2) Uani 1 1 d . . . . .
C18 C 1.0333(5) 0.4825(6) 0.1561(5) 0.044(3) Uani 1 1 d . . . . .
H18 H 1.0220 0.5005 0.1955 0.053 Uiso 1 1 calc R U . . .
C19 C 1.0761(5) 0.4172(6) 0.1490(5) 0.047(3) Uani 1 1 d . . . . .
H19 H 1.0936 0.3913 0.1837 0.056 Uiso 1 1 calc R U . . .
C20 C 1.0924(6) 0.3914(6) 0.0910(6) 0.056(3) Uani 1 1 d . . . . .
H20 H 1.1209 0.3476 0.0864 0.067 Uiso 1 1 calc R U . . .
C21 C 1.0670(5) 0.4297(6) 0.0381(5) 0.050(3) Uani 1 1 d . . . . .
H21 H 1.0785 0.4118 -0.0013 0.060 Uiso 1 1 calc R U . . .
C22 C 1.0247(5) 0.4946(5) 0.0456(5) 0.040(3) Uani 1 1 d . . . . .
H22 H 1.0075 0.5209 0.0110 0.048 Uiso 1 1 calc R U . . .
C23 C 0.9195(4) 0.6067(5) 0.1654(4) 0.028(2) Uani 1 1 d . . . . .
H23 H 0.9260 0.5747 0.1989 0.033 Uiso 1 1 calc R U . . .
C24 C 0.8725(4) 0.6707(4) 0.1731(4) 0.023(2) Uani 1 1 d . . . . .
C25 C 0.8437(4) 0.6895(5) 0.2363(3) 0.0250(17) Uani 1 1 d . . . . .
C26 C 0.8271(4) 0.6355(6) 0.2810(4) 0.034(2) Uani 1 1 d . . . . .
H26 H 0.8404 0.5861 0.2735 0.041 Uiso 1 1 calc R U . . .
C27 C 0.7913(6) 0.6544(7) 0.3358(5) 0.046(3) Uani 1 1 d . . . . .
H27 H 0.7772 0.6176 0.3640 0.056 Uiso 1 1 calc R U . . .
C28 C 0.7762(5) 0.7286(6) 0.3492(4) 0.039(3) Uani 1 1 d . . . . .
H28 H 0.7546 0.7416 0.3873 0.047 Uiso 1 1 calc R U . . .
C29 C 0.7932(5) 0.7834(6) 0.3056(4) 0.041(3) Uani 1 1 d . . . . .
H29 H 0.7821 0.8330 0.3141 0.049 Uiso 1 1 calc R U . . .
C30 C 0.8264(4) 0.7636(5) 0.2503(4) 0.030(2) Uani 1 1 d . . . . .
H30 H 0.8378 0.8004 0.2213 0.036 Uiso 1 1 calc R U . . .
C31 C 0.8366(4) 0.5219(4) -0.0249(4) 0.0262(17) Uani 1 1 d . . . . .
C32 C 0.8775(4) 0.4650(5) -0.0636(4) 0.029(2) Uani 1 1 d . . . . .
C33 C 0.8642(5) 0.3894(5) -0.0585(5) 0.045(3) Uani 1 1 d . . . . .
H33 H 0.8251 0.3726 -0.0319 0.054 Uiso 1 1 calc R U . . .
C34 C 0.9075(5) 0.3379(6) -0.0920(5) 0.057(3) Uani 1 1 d . . . . .
H34 H 0.8981 0.2872 -0.0876 0.069 Uiso 1 1 calc R U . . .
C35 C 0.9639(6) 0.3629(6) -0.1313(5) 0.053(3) Uani 1 1 d . . . . .
H35 H 0.9940 0.3290 -0.1536 0.063 Uiso 1 1 calc R U . . .
C36 C 0.9769(6) 0.4371(7) -0.1383(5) 0.061(3) Uani 1 1 d . . . . .
H36 H 1.0146 0.4535 -0.1664 0.074 Uiso 1 1 calc R U . . .
C37 C 0.9346(5) 0.4884(6) -0.1041(5) 0.047(3) Uani 1 1 d . . . . .
H37 H 0.9448 0.5389 -0.1085 0.057 Uiso 1 1 calc R U . . .
C38 C 0.7891(4) 0.4994(5) 0.0263(5) 0.033(2) Uani 1 1 d . . . . .
H38 H 0.7842 0.4486 0.0336 0.039 Uiso 1 1 calc R U . . .
C39 C 0.7500(4) 0.5468(5) 0.0658(4) 0.028(2) Uani 1 1 d . . . . .
C40 C 0.7054(4) 0.5144(5) 0.1170(5) 0.029(2) Uani 1 1 d . . . . .
C41 C 0.6700(6) 0.4470(6) 0.1133(6) 0.069(4) Uani 1 1 d . . . . .
H41 H 0.6724 0.4194 0.0769 0.082 Uiso 1 1 calc R U . . .
C42 C 0.6292(7) 0.4193(7) 0.1661(7) 0.086(5) Uani 1 1 d . . . . .
H42 H 0.6048 0.3732 0.1631 0.104 Uiso 1 1 calc R U . . .
C43 C 0.6242(5) 0.4571(6) 0.2207(5) 0.052(3) Uani 1 1 d . . . . .
H43 H 0.5984 0.4366 0.2546 0.062 Uiso 1 1 calc R U . . .
C44 C 0.6582(5) 0.5261(6) 0.2243(4) 0.044(2) Uani 1 1 d . . . . .
H44 H 0.6552 0.5538 0.2607 0.053 Uiso 1 1 calc R U . . .
C45 C 0.6972(4) 0.5541(6) 0.1725(5) 0.037(2) Uani 1 1 d . . . . .
H45 H 0.7189 0.6014 0.1749 0.045 Uiso 1 1 calc R U . . .
C46 C 0.6757(3) 0.8020(5) 0.0117(3) 0.0193(16) Uani 1 1 d . . . . .
C47 C 0.6172(4) 0.8497(4) 0.0308(4) 0.025(2) Uani 1 1 d . . . . .
H47 H 0.5715 0.8525 0.0073 0.030 Uiso 1 1 calc R U . . .
C48 C 0.6906(4) 0.8867(5) 0.1138(4) 0.022(2) Uani 1 1 d . . . . .
C49 C 0.7478(4) 0.8377(5) 0.0949(4) 0.0219(19) Uani 1 1 d . . . . .
H49 H 0.7934 0.8342 0.1185 0.026 Uiso 1 1 calc R U . . .
C50 C 0.6722(4) 0.7598(5) -0.0467(4) 0.0226(19) Uani 1 1 d . . . . .
C51 C 0.6074(4) 0.7612(5) -0.0860(4) 0.027(2) Uani 1 1 d . . . . .
H51 H 0.5626 0.7876 -0.0749 0.032 Uiso 1 1 calc R U . . .
C52 C 0.6101(5) 0.7230(6) -0.1420(4) 0.038(3) Uani 1 1 d . . . . .
C53 C 0.6786(4) 0.6855(6) -0.1578(4) 0.034(2) Uani 1 1 d . . . . .
C54 C 0.7401(4) 0.6846(5) -0.1161(4) 0.033(2) Uani 1 1 d . . . . .
H54 H 0.7853 0.6584 -0.1264 0.039 Uiso 1 1 calc R U . . .
C55 C 0.6779(5) 0.6444(6) -0.2187(4) 0.046(3) Uani 1 1 d . . . . .
H55 H 0.7249 0.6155 -0.2288 0.056 Uiso 1 1 calc R U . . .
C56 C 0.6000(5) 0.6039(7) -0.2233(5) 0.050(3) Uani 1 1 d . . . . .
H56A H 0.5991 0.5646 -0.2541 0.060 Uiso 1 1 calc R U . . .
H56B H 0.5797 0.5867 -0.1838 0.060 Uiso 1 1 calc R U . . .
C57 C 0.5649(6) 0.6754(7) -0.2450(5) 0.055(3) Uani 1 1 d . . . . .
H57 H 0.5233 0.6703 -0.2760 0.066 Uiso 1 1 calc R U . . .
C58 C 0.5432(5) 0.7223(6) -0.1878(4) 0.045(3) Uani 1 1 d . . . . .
H58A H 0.5313 0.7728 -0.2006 0.053 Uiso 1 1 calc R U . . .
H58B H 0.4967 0.7017 -0.1682 0.053 Uiso 1 1 calc R U . . .
C59 C 0.6454(6) 0.6968(8) -0.2709(4) 0.059(3) Uani 1 1 d . . . . .
C60 C 0.6568(7) 0.6637(8) -0.3354(4) 0.088(4) Uani 1 1 d . . . . .
H60A H 0.6413 0.6994 -0.3661 0.132 Uiso 1 1 calc R U . . .
H60B H 0.6253 0.6197 -0.3394 0.132 Uiso 1 1 calc R U . . .
H60C H 0.7111 0.6511 -0.3411 0.132 Uiso 1 1 calc R U . . .
C61 C 0.6709(6) 0.7766(7) -0.2705(5) 0.069(4) Uani 1 1 d . . . . .
H61A H 0.6441 0.8031 -0.3029 0.103 Uiso 1 1 calc R U . . .
H61B H 0.7265 0.7794 -0.2772 0.103 Uiso 1 1 calc R U . . .
H61C H 0.6583 0.7986 -0.2311 0.103 Uiso 1 1 calc R U . . .
C62 C 0.6997(4) 0.9330(5) 0.1704(4) 0.029(2) Uani 1 1 d . . . . .
C63 C 0.6369(5) 0.9544(6) 0.2046(4) 0.048(3) Uani 1 1 d . . . . .
H63 H 0.5866 0.9423 0.1912 0.057 Uiso 1 1 calc R U . . .
C64 C 0.6465(6) 0.9942(6) 0.2593(4) 0.049(3) Uani 1 1 d . . . . .
C65 C 0.7236(5) 1.0132(6) 0.2768(5) 0.044(3) Uani 1 1 d . . . . .
C66 C 0.7843(5) 0.9875(6) 0.2404(5) 0.046(3) Uani 1 1 d . . . . .
H66 H 0.8356 0.9990 0.2518 0.055 Uiso 1 1 calc R U . . .
C67 C 0.5811(5) 1.0172(7) 0.3025(5) 0.062(4) Uani 1 1 d . . . . .
H67A H 0.5541 0.9732 0.3175 0.074 Uiso 1 1 calc R U . . .
H67B H 0.5435 1.0473 0.2799 0.074 Uiso 1 1 calc R U . . .
C68 C 0.6130(6) 1.0615(7) 0.3576(6) 0.069(4) Uani 1 1 d . . . . .
H68 H 0.5730 1.0798 0.3865 0.082 Uiso 1 1 calc R U . . .
C69 C 0.6689(7) 1.1198(7) 0.3338(6) 0.074(4) Uani 1 1 d . . . . .
H69A H 0.6780 1.1606 0.3624 0.088 Uiso 1 1 calc R U . . .
H69B H 0.6568 1.1378 0.2925 0.088 Uiso 1 1 calc R U . . .
C70 C 0.7332(6) 1.0572(7) 0.3358(6) 0.059(3) Uani 1 1 d . . . . .
H70 H 0.7866 1.0723 0.3471 0.071 Uiso 1 1 calc R U . . .
C71 C 0.6816(6) 1.0240(7) 0.3873(5) 0.054(3) Uani 1 1 d . . . . .
C72 C 0.7040(7) 1.0558(8) 0.4501(5) 0.081(4) Uani 1 1 d . . . . .
H72A H 0.7034 1.1092 0.4481 0.121 Uiso 1 1 calc R U . . .
H72B H 0.7557 1.0391 0.4612 0.121 Uiso 1 1 calc R U . . .
H72C H 0.6671 1.0393 0.4808 0.121 Uiso 1 1 calc R U . . .
C73 C 0.6805(6) 0.9388(7) 0.3931(5) 0.065(3) Uani 1 1 d . . . . .
H73A H 0.6661 0.9173 0.3540 0.098 Uiso 1 1 calc R U . . .
H73B H 0.6430 0.9244 0.4241 0.098 Uiso 1 1 calc R U . . .
H73C H 0.7317 0.9215 0.4049 0.098 Uiso 1 1 calc R U . . .
N1 N 0.7414(3) 0.7960(5) 0.0457(3) 0.0210(15) Uani 1 1 d . . . . .
N2 N 0.6230(3) 0.8924(4) 0.0819(3) 0.0239(17) Uani 1 1 d . . . . .
N3 N 0.7724(4) 0.9462(5) 0.1889(4) 0.037(2) Uani 1 1 d . . . . .
N4 N 0.7370(3) 0.7202(4) -0.0610(3) 0.0259(18) Uani 1 1 d . . . . .
O1 O 0.9220(3) 0.7257(3) -0.0654(2) 0.0249(14) Uani 1 1 d . . . . .
O2 O 0.9155(2) 0.8094(3) 0.0400(2) 0.0253(13) Uani 1 1 d . . . . .
O3 O 0.9487(3) 0.6269(3) 0.0586(3) 0.0242(14) Uani 1 1 d . . . . .
O4 O 0.8540(3) 0.7138(3) 0.1296(2) 0.0275(13) Uani 1 1 d . . . . .
O5 O 0.8470(3) 0.5886(3) -0.0394(2) 0.0299(13) Uani 1 1 d . . . . .
O6 O 0.7532(3) 0.6182(3) 0.0627(3) 0.0272(15) Uani 1 1 d . . . . .
O1W O 0.5680(9) 0.2942(12) 0.0186(10) 0.081(5) Uani 0.4 1 d . U P . .
H1X H 0.5492 0.3070 0.0531 0.121 Uiso 0.4 1 d R U P . .
H1Y H 0.5873 0.2496 0.0210 0.121 Uiso 0.4 1 d R U P . .
O2W O 0.7356(11) 0.1709(11) 0.0589(10) 0.087(6) Uani 0.4 1 d . U P . .
H2X H 0.7703 0.1826 0.0851 0.130 Uiso 0.4 1 d R U P . .
H2Y H 0.7569 0.1658 0.0240 0.130 Uiso 0.4 1 d R U P . .
O3W O 0.6638(6) 0.2031(7) 0.0540(5) 0.018(2) Uani 0.4 1 d . U P . .
H3X H 0.6256 0.2062 0.0787 0.027 Uiso 0.4 1 d R U P . .
H3Y H 0.7066 0.2025 0.0739 0.027 Uiso 0.4 1 d R U P . .
O4W O 0.6534(11) 0.2612(10) 0.0277(8) 0.066(5) Uani 0.4 1 d . U P . .
H4X H 0.6045 0.2632 0.0210 0.099 Uiso 0.4 1 d R U P . .
H4Y H 0.6660 0.2955 0.0533 0.099 Uiso 0.4 1 d R U P . .
O5W O 0.7032(7) 0.2960(8) 0.0051(5) 0.026(3) Uani 0.4 1 d . U P . .
H5X H 0.7431 0.3229 -0.0034 0.039 Uiso 0.4 1 d R U P . .
H5Y H 0.6635 0.3249 0.0092 0.039 Uiso 0.4 1 d R U P . .
Tb1 Tb 0.84704(2) 0.69849(2) 0.02055(2) 0.02097(10) Uani 1 1 d . . . . .

loop_
_atom_site_aniso_label
_atom_site_aniso_U_11
_atom_site_aniso_U_22
_atom_site_aniso_U_33
_atom_site_aniso_U_23
_atom_site_aniso_U_13
_atom_site_aniso_U_12
C1 0.016(4) 0.024(5) 0.032(5) 0.007(4) 0.003(4) 0.009(4)
C2 0.027(4) 0.025(5) 0.022(5) 0.006(4) 0.000(4) 0.006(4)
C3 0.030(4) 0.030(6) 0.031(5) 0.002(4) 0.002(4) -0.008(4)
C4 0.034(5) 0.036(6) 0.038(6) -0.007(5) 0.010(4) -0.011(4)
C5 0.065(6) 0.052(7) 0.026(5) -0.004(5) 0.019(5) -0.013(6)
C6 0.065(6) 0.071(8) 0.029(5) 0.001(7) 0.000(5) -0.034(7)
C7 0.042(5) 0.044(7) 0.035(5) 0.003(5) 0.002(4) -0.020(5)
C8 0.021(4) 0.032(6) 0.031(5) 0.003(4) 0.006(3) -0.007(4)
C9 0.021(4) 0.033(5) 0.030(5) -0.008(5) -0.007(4) -0.002(4)
C10 0.030(5) 0.031(5) 0.029(5) -0.006(5) 0.002(4) -0.011(4)
C11 0.039(5) 0.055(7) 0.043(7) -0.021(5) 0.007(4) -0.019(5)
C12 0.038(6) 0.062(8) 0.065(8) -0.013(7) 0.019(5) -0.022(6)
C13 0.068(7) 0.034(6) 0.062(8) -0.010(6) 0.011(6) -0.027(6)
C14 0.040(6) 0.042(7) 0.054(7) -0.017(6) 0.005(5) -0.013(5)
C15 0.031(5) 0.036(6) 0.041(6) -0.002(5) -0.004(4) -0.004(5)
C16 0.025(4) 0.026(5) 0.035(5) 0.004(5) -0.003(4) 0.000(4)
C17 0.027(5) 0.030(6) 0.040(6) 0.009(5) 0.009(4) 0.005(4)
C18 0.042(5) 0.049(7) 0.041(6) 0.005(5) 0.001(5) 0.024(5)
C19 0.047(6) 0.054(8) 0.039(6) 0.006(6) 0.005(5) 0.014(6)
C20 0.046(6) 0.037(7) 0.084(10) 0.009(7) -0.009(6) 0.014(6)
C21 0.048(6) 0.046(7) 0.055(8) -0.008(6) 0.005(5) 0.009(5)
C22 0.036(5) 0.038(6) 0.045(6) -0.002(5) 0.007(4) 0.011(5)
C23 0.027(4) 0.030(6) 0.027(5) 0.006(4) -0.002(4) -0.005(4)
C24 0.020(4) 0.022(5) 0.027(5) -0.001(4) 0.002(3) 0.002(3)
C25 0.021(3) 0.032(5) 0.022(4) 0.000(4) 0.000(4) 0.002(5)
C26 0.036(5) 0.038(6) 0.028(5) -0.001(5) -0.001(4) 0.013(4)
C27 0.052(6) 0.055(8) 0.032(6) 0.018(6) 0.009(5) 0.002(6)
C28 0.041(5) 0.057(7) 0.020(5) -0.008(5) 0.000(4) -0.003(5)
C29 0.037(5) 0.045(8) 0.039(6) -0.010(5) 0.002(4) -0.001(5)
C30 0.030(5) 0.034(6) 0.026(5) -0.003(4) -0.003(4) -0.005(4)
C31 0.021(4) 0.024(4) 0.034(4) 0.001(4) -0.008(4) -0.001(4)
C32 0.018(4) 0.029(6) 0.041(6) -0.010(5) -0.009(4) 0.002(4)
C33 0.031(5) 0.035(6) 0.070(7) -0.006(6) -0.001(5) -0.002(5)
C34 0.045(6) 0.028(6) 0.099(10) -0.020(6) 0.015(6) 0.002(5)
C35 0.054(6) 0.039(7) 0.065(8) -0.025(6) 0.003(6) 0.001(6)
C36 0.067(7) 0.057(8) 0.059(8) -0.027(7) 0.024(6) -0.004(6)
C37 0.050(6) 0.042(7) 0.050(7) -0.022(6) 0.004(5) 0.001(5)
C38 0.030(4) 0.018(4) 0.050(6) -0.003(5) -0.001(5) -0.009(4)
C39 0.015(4) 0.036(6) 0.033(5) -0.004(5) -0.004(4) -0.006(4)
C40 0.020(4) 0.027(6) 0.041(6) 0.005(5) -0.009(4) -0.008(4)
C41 0.086(9) 0.047(7) 0.074(8) -0.006(6) 0.037(7) -0.031(7)
C42 0.117(12) 0.041(8) 0.102(11) -0.006(8) 0.050(9) -0.049(8)
C43 0.053(6) 0.044(7) 0.059(7) 0.014(6) 0.023(5) -0.010(5)
C44 0.038(5) 0.050(6) 0.043(6) 0.007(5) 0.005(5) -0.003(6)
C45 0.026(4) 0.036(6) 0.050(6) 0.002(5) 0.002(4) -0.008(4)
C46 0.016(3) 0.018(4) 0.024(4) 0.004(5) 0.000(3) 0.001(4)
C47 0.022(4) 0.029(5) 0.023(5) 0.001(4) 0.004(3) -0.006(4)
C48 0.015(4) 0.024(5) 0.028(5) 0.007(4) 0.002(4) 0.000(4)
C49 0.012(4) 0.028(5) 0.026(5) 0.003(4) 0.001(3) -0.004(4)
C50 0.020(4) 0.027(5) 0.021(4) 0.001(4) 0.004(3) 0.003(4)
C51 0.018(4) 0.030(6) 0.032(5) -0.004(4) 0.002(4) -0.003(4)
C52 0.031(5) 0.055(7) 0.027(5) -0.008(5) 0.000(4) 0.005(5)
C53 0.030(4) 0.046(7) 0.026(5) -0.004(5) 0.002(3) -0.004(5)
C54 0.029(4) 0.043(7) 0.027(5) 0.000(5) 0.006(4) 0.002(5)
C55 0.030(5) 0.076(8) 0.034(6) -0.020(6) 0.001(4) 0.013(5)
C56 0.046(6) 0.066(9) 0.039(6) -0.027(6) -0.008(5) 0.001(6)
C57 0.050(6) 0.076(10) 0.040(6) -0.018(6) -0.016(5) -0.001(6)
C58 0.036(5) 0.058(8) 0.040(6) -0.014(5) -0.012(4) 0.009(5)
C59 0.053(5) 0.094(9) 0.030(5) -0.015(7) -0.005(5) 0.019(9)
C60 0.077(7) 0.156(13) 0.031(6) -0.019(7) -0.005(7) 0.007(9)
C61 0.080(8) 0.090(11) 0.036(6) 0.015(6) -0.007(5) -0.005(7)
C62 0.019(4) 0.032(6) 0.035(5) -0.004(5) -0.001(4) -0.004(4)
C63 0.028(5) 0.069(8) 0.047(6) -0.024(6) -0.007(4) 0.003(5)
C64 0.043(5) 0.055(7) 0.048(6) -0.011(5) 0.000(6) 0.005(6)
C65 0.032(5) 0.048(7) 0.052(7) -0.016(6) 0.005(5) -0.002(5)
C66 0.037(5) 0.039(7) 0.061(8) -0.006(6) 0.003(5) 0.003(5)
C67 0.038(6) 0.085(9) 0.063(8) -0.040(7) -0.002(5) 0.003(6)
C68 0.043(6) 0.084(10) 0.078(9) -0.065(8) 0.005(6) -0.005(7)
C69 0.083(9) 0.065(9) 0.073(8) -0.032(7) 0.021(7) 0.012(8)
C70 0.050(6) 0.056(8) 0.071(9) -0.028(7) -0.005(6) 0.002(6)
C71 0.059(7) 0.058(8) 0.046(7) -0.018(6) 0.010(5) -0.010(6)
C72 0.070(7) 0.108(11) 0.064(8) -0.046(8) -0.001(6) -0.015(8)
C73 0.054(7) 0.081(10) 0.061(8) 0.004(7) 0.004(5) -0.012(6)
N1 0.021(3) 0.026(4) 0.017(3) 0.003(4) 0.003(3) -0.003(4)
N2 0.022(3) 0.021(4) 0.029(4) 0.001(4) 0.006(3) 0.000(3)
N3 0.037(4) 0.040(5) 0.033(5) -0.010(4) -0.004(4) 0.001(4)
N4 0.019(3) 0.033(5) 0.025(4) -0.005(3) 0.003(3) -0.003(3)
O1 0.024(3) 0.027(4) 0.024(3) 0.001(3) 0.004(2) -0.001(2)
O2 0.024(2) 0.027(3) 0.025(3) -0.006(3) 0.002(2) -0.004(3)
O3 0.020(3) 0.022(3) 0.030(3) 0.004(3) -0.003(3) 0.003(3)
O4 0.029(3) 0.030(4) 0.024(3) 0.003(3) 0.001(3) 0.007(3)
O5 0.035(3) 0.023(3) 0.031(3) 0.002(2) 0.002(3) 0.000(3)
O6 0.029(3) 0.023(4) 0.030(4) 0.003(3) 0.000(3) -0.006(3)
O1W 0.080(5) 0.081(6) 0.082(6) -0.001(3) 0.000(3) -0.002(3)
O2W 0.087(7) 0.087(7) 0.085(7) -0.004(3) -0.002(3) -0.002(3)
O3W 0.020(3) 0.015(3) 0.019(3) 0.000(3) -0.004(2) 0.000(3)
O4W 0.068(5) 0.066(5) 0.065(5) -0.004(3) -0.001(3) -0.003(3)
O5W 0.027(4) 0.025(4) 0.026(4) -0.002(3) 0.005(2) -0.002(3)
Tb1 0.01949(15) 0.02065(17) 0.02278(16) 0.0009(2) 0.00134(19) 0.0015(2)

loop_
_atom_type_symbol
_atom_type_description
_atom_type_scat_dispersion_real
_atom_type_scat_dispersion_imag
_atom_type_scat_source
C C 0.0033 0.0016 'International Tables Vol C Tables 4.2.6.8 and 6.1.1.4'
H H 0.0000 0.0000 'International Tables Vol C Tables 4.2.6.8 and 6.1.1.4'
N N 0.0061 0.0033 'International Tables Vol C Tables 4.2.6.8 and 6.1.1.4'
O O 0.0106 0.0060 'International Tables Vol C Tables 4.2.6.8 and 6.1.1.4'
Tb Tb -0.1723 4.1537 'International Tables Vol C Tables 4.2.6.8 and 6.1.1.4'

loop_
_geom_angle_atom_site_label_1
_geom_angle_atom_site_label_2
_geom_angle_atom_site_label_3
_geom_angle
_geom_angle_site_symmetry_1
_geom_angle_site_symmetry_3
_geom_angle_publ_flag
O1 C1 C8 124.4(7) . . ?
O1 C1 C2 115.8(7) . . ?
C8 C1 C2 119.7(7) . . ?
C7 C2 C3 118.3(8) . . ?
C7 C2 C1 119.3(7) . . ?
C3 C2 C1 122.4(8) . . ?
C4 C3 C2 120.4(8) . . ?
C4 C3 H3 119.8 . . ?
C2 C3 H3 119.8 . . ?
C5 C4 C3 120.7(8) . . ?
C5 C4 H4 119.7 . . ?
C3 C4 H4 119.7 . . ?
C4 C5 C6 118.8(9) . . ?
C4 C5 H5 120.6 . . ?
C6 C5 H5 120.6 . . ?
C5 C6 C7 120.7(9) . . ?
C5 C6 H6 119.6 . . ?
C7 C6 H6 119.6 . . ?
C2 C7 C6 121.0(8) . . ?
C2 C7 H7 119.5 . . ?
C6 C7 H7 119.5 . . ?
C1 C8 C9 123.9(7) . . ?
C1 C8 H8 118.1 . . ?
C9 C8 H8 118.1 . . ?
O2 C9 C8 122.7(7) . . ?
O2 C9 C10 117.7(7) . . ?
C8 C9 C10 119.5(7) . . ?
C15 C10 C11 118.7(8) . . ?
C15 C10 C9 118.8(7) . . ?
C11 C10 C9 122.5(8) . . ?
C12 C11 C10 120.2(9) . . ?
C12 C11 H11 119.9 . . ?
C10 C11 H11 119.9 . . ?
C11 C12 C13 121.7(9) . . ?
C11 C12 H12 119.2 . . ?
C13 C12 H12 119.2 . . ?
C14 C13 C12 118.0(10) . . ?
C14 C13 H13 121.0 . . ?
C12 C13 H13 121.0 . . ?
C13 C14 C15 120.0(10) . . ?
C13 C14 H14 120.0 . . ?
C15 C14 H14 120.0 . . ?
C10 C15 C14 121.2(8) . . ?
C10 C15 H15 119.4 . . ?
C14 C15 H15 119.4 . . ?
O3 C16 C23 124.5(8) . . ?
O3 C16 C17 115.0(7) . . ?
C23 C16 C17 120.3(8) . . ?
C22 C17 C18 120.8(9) . . ?
C22 C17 C16 117.6(9) . . ?
C18 C17 C16 121.6(9) . . ?
C17 C18 C19 119.6(10) . . ?
C17 C18 H18 120.2 . . ?
C19 C18 H18 120.2 . . ?
C20 C19 C18 119.7(10) . . ?
C20 C19 H19 120.1 . . ?
C18 C19 H19 120.1 . . ?
C19 C20 C21 121.1(10) . . ?
C19 C20 H20 119.5 . . ?
C21 C20 H20 119.5 . . ?
C22 C21 C20 118.9(10) . . ?
C22 C21 H21 120.6 . . ?
C20 C21 H21 120.6 . . ?
C17 C22 C21 120.0(10) . . ?
C17 C22 H22 120.0 . . ?
C21 C22 H22 120.0 . . ?
C16 C23 C24 122.7(8) . . ?
C16 C23 H23 118.6 . . ?
C24 C23 H23 118.6 . . ?
O4 C24 C23 123.8(7) . . ?
O4 C24 C25 117.4(6) . . ?
C23 C24 C25 118.8(7) . . ?
C26 C25 C30 118.1(7) . . ?
C26 C25 C24 122.7(8) . . ?
C30 C25 C24 119.0(7) . . ?
C27 C26 C25 120.7(9) . . ?
C27 C26 H26 119.6 . . ?
C25 C26 H26 119.6 . . ?
C26 C27 C28 120.0(10) . . ?
C26 C27 H27 120.0 . . ?
C28 C27 H27 120.0 . . ?
C27 C28 C29 120.1(9) . . ?
C27 C28 H28 120.0 . . ?
C29 C28 H28 120.0 . . ?
C30 C29 C28 119.4(9) . . ?
C30 C29 H29 120.3 . . ?
C28 C29 H29 120.3 . . ?
C29 C30 C25 121.6(9) . . ?
C29 C30 H30 119.2 . . ?
C25 C30 H30 119.2 . . ?
O5 C31 C38 123.1(7) . . ?
O5 C31 C32 116.8(7) . . ?
C38 C31 C32 120.1(7) . . ?
C37 C32 C33 117.9(9) . . ?
C37 C32 C31 118.4(8) . . ?
C33 C32 C31 123.6(8) . . ?
C32 C33 C34 121.9(9) . . ?
C32 C33 H33 119.0 . . ?
C34 C33 H33 119.0 . . ?
C35 C34 C33 118.7(10) . . ?
C35 C34 H34 120.7 . . ?
C33 C34 H34 120.7 . . ?
C36 C35 C34 120.6(10) . . ?
C36 C35 H35 119.7 . . ?
C34 C35 H35 119.7 . . ?
C35 C36 C37 120.6(11) . . ?
C35 C36 H36 119.7 . . ?
C37 C36 H36 119.7 . . ?
C32 C37 C36 120.2(10) . . ?
C32 C37 H37 119.9 . . ?
C36 C37 H37 119.9 . . ?
C39 C38 C31 125.2(8) . . ?
C39 C38 H38 117.4 . . ?
C31 C38 H38 117.4 . . ?
O6 C39 C38 124.4(7) . . ?
O6 C39 C40 117.3(7) . . ?
C38 C39 C40 118.1(8) . . ?
C41 C40 C45 117.5(9) . . ?
C41 C40 C39 122.9(10) . . ?
C45 C40 C39 119.6(8) . . ?
C40 C41 C42 118.8(11) . . ?
C40 C41 H41 120.6 . . ?
C42 C41 H41 120.6 . . ?
C43 C42 C41 123.2(10) . . ?
C43 C42 H42 118.4 . . ?
C41 C42 H42 118.4 . . ?
C42 C43 C44 118.2(10) . . ?
C42 C43 H43 120.9 . . ?
C44 C43 H43 120.9 . . ?
C43 C44 C45 118.8(10) . . ?
C43 C44 H44 120.6 . . ?
C45 C44 H44 120.6 . . ?
C44 C45 C40 123.3(9) . . ?
C44 C45 H45 118.3 . . ?
C40 C45 H45 118.3 . . ?
N1 C46 C47 119.4(7) . . ?
N1 C46 C50 117.3(6) . . ?
C47 C46 C50 123.2(6) . . ?
N2 C47 C46 123.1(7) . . ?
N2 C47 H47 118.4 . . ?
C46 C47 H47 118.4 . . ?
N2 C48 C49 120.3(8) . . ?
N2 C48 C62 117.8(7) . . ?
C49 C48 C62 121.9(7) . . ?
N1 C49 C48 123.4(7) . . ?
N1 C49 H49 118.3 . . ?
C48 C49 H49 118.3 . . ?
N4 C50 C51 121.2(7) . . ?
N4 C50 C46 115.8(6) . . ?
C51 C50 C46 123.0(7) . . ?
C52 C51 C50 119.6(8) . . ?
C52 C51 H51 120.2 . . ?
C50 C51 H51 120.2 . . ?
C53 C52 C51 118.7(8) . . ?
C53 C52 C58 118.1(8) . . ?
C51 C52 C58 123.2(8) . . ?
C54 C53 C52 118.9(8) . . ?
C54 C53 C55 124.6(8) . . ?
C52 C53 C55 116.4(7) . . ?
N4 C54 C53 122.5(8) . . ?
N4 C54 H54 118.8 . . ?
C53 C54 H54 118.8 . . ?
C53 C55 C56 107.5(7) . . ?
C53 C55 C59 109.5(9) . . ?
C56 C55 C59 86.1(8) . . ?
C53 C55 H55 116.6 . . ?
C56 C55 H55 116.6 . . ?
C59 C55 H55 116.6 . . ?
C57 C56 C55 87.6(8) . . ?
C57 C56 H56A 114.1 . . ?
C55 C56 H56A 114.1 . . ?
C57 C56 H56B 114.1 . . ?
C55 C56 H56B 114.1 . . ?
H56A C56 H56B 111.2 . . ?
C56 C57 C59 88.4(8) . . ?
C56 C57 C58 108.5(8) . . ?
C59 C57 C58 111.8(8) . . ?
C56 C57 H57 115.1 . . ?
C59 C57 H57 115.1 . . ?
C58 C57 H57 115.1 . . ?
C52 C58 C57 110.3(7) . . ?
C52 C58 H58A 109.6 . . ?
C57 C58 H58A 109.6 . . ?
C52 C58 H58B 109.6 . . ?
C57 C58 H58B 109.6 . . ?
H58A C58 H58B 108.1 . . ?
C61 C59 C60 109.9(10) . . ?
C61 C59 C57 119.8(10) . . ?
C60 C59 C57 110.4(9) . . ?
C61 C59 C55 117.9(8) . . ?
C60 C59 C55 112.1(10) . . ?
C57 C59 C55 84.5(8) . . ?
C59 C60 H60A 109.5 . . ?
C59 C60 H60B 109.5 . . ?
H60A C60 H60B 109.5 . . ?
C59 C60 H60C 109.5 . . ?
H60A C60 H60C 109.5 . . ?
H60B C60 H60C 109.5 . . ?
C59 C61 H61A 109.5 . . ?
C59 C61 H61B 109.5 . . ?
H61A C61 H61B 109.5 . . ?
C59 C61 H61C 109.5 . . ?
H61A C61 H61C 109.5 . . ?
H61B C61 H61C 109.5 . . ?
N3 C62 C63 121.6(8) . . ?
N3 C62 C48 116.5(7) . . ?
C63 C62 C48 121.6(7) . . ?
C62 C63 C64 121.0(9) . . ?
C62 C63 H63 119.5 . . ?
C64 C63 H63 119.5 . . ?
C63 C64 C65 117.5(9) . . ?
C63 C64 C67 125.3(9) . . ?
C65 C64 C67 117.2(9) . . ?
C66 C65 C64 117.8(9) . . ?
C66 C65 C70 125.1(9) . . ?
C64 C65 C70 117.1(9) . . ?
N3 C66 C65 122.6(9) . . ?
N3 C66 H66 118.7 . . ?
C65 C66 H66 118.7 . . ?
C64 C67 C68 111.0(8) . . ?
C64 C67 H67A 109.4 . . ?
C68 C67 H67A 109.4 . . ?
C64 C67 H67B 109.4 . . ?
C68 C67 H67B 109.4 . . ?
H67A C67 H67B 108.0 . . ?
C71 C68 C69 88.0(8) . . ?
C71 C68 C67 112.1(9) . . ?
C69 C68 C67 108.8(10) . . ?
C71 C68 H68 115.0 . . ?
C69 C68 H68 115.0 . . ?
C67 C68 H68 115.0 . . ?
C68 C69 C70 86.2(9) . . ?
C68 C69 H69A 114.3 . . ?
C70 C69 H69A 114.3 . . ?
C68 C69 H69B 114.3 . . ?
C70 C69 H69B 114.3 . . ?
H69A C69 H69B 111.4 . . ?
C65 C70 C71 110.0(9) . . ?
C65 C70 C69 106.1(9) . . ?
C71 C70 C69 84.2(8) . . ?
C65 C70 H70 117.2 . . ?
C71 C70 H70 117.2 . . ?
C69 C70 H70 117.2 . . ?
C68 C71 C72 114.1(10) . . ?
C68 C71 C73 118.3(9) . . ?
C72 C71 C73 107.8(11) . . ?
C68 C71 C70 87.8(9) . . ?
C72 C71 C70 110.7(9) . . ?
C73 C71 C70 117.0(9) . . ?
C71 C72 H72A 109.5 . . ?
C71 C72 H72B 109.5 . . ?
H72A C72 H72B 109.5 . . ?
C71 C72 H72C 109.5 . . ?
H72A C72 H72C 109.5 . . ?
H72B C72 H72C 109.5 . . ?
C71 C73 H73A 109.5 . . ?
C71 C73 H73B 109.5 . . ?
H73A C73 H73B 109.5 . . ?
C71 C73 H73C 109.5 . . ?
H73A C73 H73C 109.5 . . ?
H73B C73 H73C 109.5 . . ?
C49 N1 C46 117.9(7) . . ?
C49 N1 Tb1 120.4(5) . . ?
C46 N1 Tb1 121.6(6) . . ?
C47 N2 C48 116.0(7) . . ?
C62 N3 C66 119.3(8) . . ?
C54 N4 C50 118.9(7) . . ?
C54 N4 Tb1 119.7(5) . . ?
C50 N4 Tb1 121.0(5) . . ?
C1 O1 Tb1 137.3(4) . . ?
C9 O2 Tb1 137.7(4) . . ?
C16 O3 Tb1 132.1(4) . . ?
C24 O4 Tb1 132.9(4) . . ?
C31 O5 Tb1 131.7(4) . . ?
C39 O6 Tb1 131.7(3) . . ?
H1X O1W H1Y 110.1 . . ?
H1X O1W H4X 114.2 . . ?
H1Y O1W H4X 25.7 . . ?
H2X O2W H2Y 108.9 . . ?
H2X O2W H3Y 89.2 . . ?
H2Y O2W H3Y 133.7 . . ?
H3X O3W H3Y 110.1 . . ?
H1Y O4W H4X 13.1 . . ?
H1Y O4W H4Y 117.0 . . ?
H4X O4W H4Y 109.0 . . ?
H1Y O4W H5Y 105.4 . . ?
H4X O4W H5Y 92.5 . . ?
H4Y O4W H5Y 60.0 . . ?
H4Y O5W H5X 127.1 . . ?
H4Y O5W H5Y 60.4 . . ?
H5X O5W H5Y 107.9 . . ?
O1 Tb1 O3 89.32(19) . . ?
O1 Tb1 O6 145.4(2) . . ?
O3 Tb1 O6 91.76(17) . . ?
O1 Tb1 O2 71.79(17) . . ?
O3 Tb1 O2 92.1(2) . . ?
O6 Tb1 O2 142.65(18) . . ?
O1 Tb1 O5 74.81(18) . . ?
O3 Tb1 O5 74.22(19) . . ?
O6 Tb1 O5 72.27(19) . . ?
O2 Tb1 O5 143.97(17) . . ?
O1 Tb1 O4 138.22(18) . . ?
O3 Tb1 O4 71.03(18) . . ?
O6 Tb1 O4 73.76(19) . . ?
O2 Tb1 O4 72.53(17) . . ?
O5 Tb1 O4 129.79(17) . . ?
O1 Tb1 N1 114.39(19) . . ?
O3 Tb1 N1 146.18(19) . . ?
O6 Tb1 N1 81.98(19) . . ?
O2 Tb1 N1 74.39(19) . . ?
O5 Tb1 N1 133.3(2) . . ?
O4 Tb1 N1 75.33(18) . . ?
O1 Tb1 N4 79.88(19) . . ?
O3 Tb1 N4 149.9(2) . . ?
O6 Tb1 N4 82.08(19) . . ?
O2 Tb1 N4 110.57(19) . . ?
O5 Tb1 N4 75.8(2) . . ?
O4 Tb1 N4 133.57(18) . . ?
N1 Tb1 N4 62.28(19) . . ?

loop_
_geom_bond_atom_site_label_1
_geom_bond_atom_site_label_2
_geom_bond_distance
_geom_bond_site_symmetry_2
_geom_bond_publ_flag
C1 O1 1.276(8) . ?
C1 C8 1.399(11) . ?
C1 C2 1.493(11) . ?
C2 C7 1.369(11) . ?
C2 C3 1.398(10) . ?
C3 C4 1.389(11) . ?
C3 H3 0.9300 . ?
C4 C5 1.371(12) . ?
C4 H4 0.9300 . ?
C5 C6 1.385(12) . ?
C5 H5 0.9300 . ?
C6 C7 1.383(12) . ?
C6 H6 0.9300 . ?
C7 H7 0.9300 . ?
C8 C9 1.409(11) . ?
C8 H8 0.9300 . ?
C9 O2 1.273(8) . ?
C9 C10 1.477(11) . ?
C10 C15 1.367(12) . ?
C10 C11 1.381(11) . ?
C11 C12 1.371(14) . ?
C11 H11 0.9300 . ?
C12 C13 1.394(14) . ?
C12 H12 0.9300 . ?
C13 C14 1.372(12) . ?
C13 H13 0.9300 . ?
C14 C15 1.406(12) . ?
C14 H14 0.9300 . ?
C15 H15 0.9300 . ?
C16 O3 1.294(9) . ?
C16 C23 1.396(11) . ?
C16 C17 1.519(12) . ?
C17 C22 1.377(13) . ?
C17 C18 1.379(12) . ?
C18 C19 1.391(13) . ?
C18 H18 0.9300 . ?
C19 C20 1.362(15) . ?
C19 H19 0.9300 . ?
C20 C21 1.400(14) . ?
C20 H20 0.9300 . ?
C21 C22 1.381(13) . ?
C21 H21 0.9300 . ?
C22 H22 0.9300 . ?
C23 C24 1.412(11) . ?
C23 H23 0.9300 . ?
C24 O4 1.257(8) . ?
C24 C25 1.487(10) . ?
C25 C26 1.397(11) . ?
C25 C30 1.397(11) . ?
C26 C27 1.373(12) . ?
C26 H26 0.9300 . ?
C27 C28 1.387(13) . ?
C27 H27 0.9300 . ?
C28 C29 1.392(13) . ?
C28 H28 0.9300 . ?
C29 C30 1.366(11) . ?
C29 H29 0.9300 . ?
C30 H30 0.9300 . ?
C31 O5 1.251(7) . ?
C31 C38 1.428(12) . ?
C31 C32 1.494(11) . ?
C32 C37 1.372(12) . ?
C32 C33 1.381(12) . ?
C33 C34 1.386(13) . ?
C33 H33 0.9300 . ?
C34 C35 1.357(14) . ?
C34 H34 0.9300 . ?
C35 C36 1.361(14) . ?
C35 H35 0.9300 . ?
C36 C37 1.383(13) . ?
C36 H36 0.9300 . ?
C37 H37 0.9300 . ?
C38 C39 1.376(11) . ?
C38 H38 0.9300 . ?
C39 O6 1.287(9) . ?
C39 C40 1.461(12) . ?
C40 C41 1.355(13) . ?
C40 C45 1.399(13) . ?
C41 C42 1.423(15) . ?
C41 H41 0.9300 . ?
C42 C43 1.361(15) . ?
C42 H42 0.9300 . ?
C43 C44 1.372(14) . ?
C43 H43 0.9300 . ?
C44 C45 1.393(12) . ?
C44 H44 0.9300 . ?
C45 H45 0.9300 . ?
C46 N1 1.342(8) . ?
C46 C47 1.378(10) . ?
C46 C50 1.470(10) . ?
C47 N2 1.344(10) . ?
C47 H47 0.9300 . ?
C48 N2 1.346(9) . ?
C48 C49 1.375(11) . ?
C48 C62 1.485(12) . ?
C49 N1 1.304(10) . ?
C49 H49 0.9300 . ?
C50 N4 1.349(9) . ?
C50 C51 1.392(10) . ?
C51 C52 1.390(11) . ?
C51 H51 0.9300 . ?
C52 C53 1.390(12) . ?
C52 C58 1.509(11) . ?
C53 C54 1.379(10) . ?
C53 C55 1.505(12) . ?
C54 N4 1.351(10) . ?
C54 H54 0.9300 . ?
C55 C56 1.517(13) . ?
C55 C59 1.567(14) . ?
C55 H55 0.9800 . ?
C56 C57 1.492(15) . ?
C56 H56A 0.9700 . ?
C56 H56B 0.9700 . ?
C57 C59 1.530(14) . ?
C57 C58 1.538(13) . ?
C57 H57 0.9800 . ?
C58 H58A 0.9700 . ?
C58 H58B 0.9700 . ?
C59 C61 1.500(16) . ?
C59 C60 1.524(12) . ?
C60 H60A 0.9600 . ?
C60 H60B 0.9600 . ?
C60 H60C 0.9600 . ?
C61 H61A 0.9600 . ?
C61 H61B 0.9600 . ?
C61 H61C 0.9600 . ?
C62 N3 1.323(10) . ?
C62 C63 1.355(11) . ?
C63 C64 1.390(12) . ?
C63 H63 0.9300 . ?
C64 C65 1.409(13) . ?
C64 C67 1.508(13) . ?
C65 C66 1.379(13) . ?
C65 C70 1.505(14) . ?
C66 N3 1.351(12) . ?
C66 H66 0.9300 . ?
C67 C68 1.530(13) . ?
C67 H67A 0.9700 . ?
C67 H67B 0.9700 . ?
C68 C71 1.495(15) . ?
C68 C69 1.506(16) . ?
C68 H68 0.9800 . ?
C69 C70 1.571(15) . ?
C69 H69A 0.9700 . ?
C69 H69B 0.9700 . ?
C70 C71 1.537(15) . ?
C70 H70 0.9800 . ?
C71 C72 1.518(14) . ?
C71 C73 1.537(15) . ?
C72 H72A 0.9600 . ?
C72 H72B 0.9600 . ?
C72 H72C 0.9600 . ?
C73 H73A 0.9600 . ?
C73 H73B 0.9600 . ?
C73 H73C 0.9600 . ?
N1 Tb1 2.570(7) . ?
N4 Tb1 2.600(6) . ?
O1 Tb1 2.303(5) . ?
O2 Tb1 2.347(6) . ?
O3 Tb1 2.309(5) . ?
O4 Tb1 2.369(5) . ?
O5 Tb1 2.361(5) . ?
O6 Tb1 2.336(5) . ?
O1W H1X 0.8411 . ?
O1W H1Y 0.8690 . ?
O1W H4X 0.8368 . ?
O2W H2X 0.8444 . ?
O2W H2Y 0.8395 . ?
O2W H3Y 0.8193 . ?
O3W H3X 0.8435 . ?
O3W H3Y 0.8449 . ?
O4W H1Y 1.1547 . ?
O4W H4X 0.8475 . ?
O4W H4Y 0.8557 . ?
O4W H5Y 1.2246 . ?
O5W H4Y 1.2167 . ?
O5W H5X 0.8550 . ?
O5W H5Y 0.8566 . ?

loop_
_geom_torsion_atom_site_label_1
_geom_torsion_atom_site_label_2
_geom_torsion_atom_site_label_3
_geom_torsion_atom_site_label_4
_geom_torsion
_geom_torsion_site_symmetry_1
_geom_torsion_site_symmetry_2
_geom_torsion_site_symmetry_3
_geom_torsion_site_symmetry_4
_geom_torsion_publ_flag
O1 C1 C2 C7 17.3(11) . . . . ?
C8 C1 C2 C7 -159.1(8) . . . . ?
O1 C1 C2 C3 -162.1(7) . . . . ?
C8 C1 C2 C3 21.4(11) . . . . ?
C7 C2 C3 C4 -2.2(13) . . . . ?
C1 C2 C3 C4 177.3(8) . . . . ?
C2 C3 C4 C5 1.2(14) . . . . ?
C3 C4 C5 C6 0.6(15) . . . . ?
C4 C5 C6 C7 -1.4(17) . . . . ?
C3 C2 C7 C6 1.4(14) . . . . ?
C1 C2 C7 C6 -178.1(9) . . . . ?
C5 C6 C7 C2 0.4(17) . . . . ?
O1 C1 C8 C9 -1.9(12) . . . . ?
C2 C1 C8 C9 174.2(8) . . . . ?
C1 C8 C9 O2 5.4(12) . . . . ?
C1 C8 C9 C10 -171.2(7) . . . . ?
O2 C9 C10 C15 -20.4(11) . . . . ?
C8 C9 C10 C15 156.3(8) . . . . ?
O2 C9 C10 C11 158.9(8) . . . . ?
C8 C9 C10 C11 -24.4(13) . . . . ?
C15 C10 C11 C12 -2.1(15) . . . . ?
C9 C10 C11 C12 178.6(9) . . . . ?
C10 C11 C12 C13 -2.0(17) . . . . ?
C11 C12 C13 C14 3.2(17) . . . . ?
C12 C13 C14 C15 -0.3(16) . . . . ?
C11 C10 C15 C14 5.0(14) . . . . ?
C9 C10 C15 C14 -175.7(9) . . . . ?
C13 C14 C15 C10 -3.8(15) . . . . ?
O3 C16 C17 C22 -14.9(11) . . . . ?
C23 C16 C17 C22 162.1(8) . . . . ?
O3 C16 C17 C18 168.2(8) . . . . ?
C23 C16 C17 C18 -14.9(12) . . . . ?
C22 C17 C18 C19 -0.5(14) . . . . ?
C16 C17 C18 C19 176.4(8) . . . . ?
C17 C18 C19 C20 0.0(15) . . . . ?
C18 C19 C20 C21 0.3(16) . . . . ?
C19 C20 C21 C22 -0.2(15) . . . . ?
C18 C17 C22 C21 0.6(14) . . . . ?
C16 C17 C22 C21 -176.4(8) . . . . ?
C20 C21 C22 C17 -0.3(14) . . . . ?
O3 C16 C23 C24 -4.3(12) . . . . ?
C17 C16 C23 C24 179.1(7) . . . . ?
C16 C23 C24 O4 6.8(11) . . . . ?
C16 C23 C24 C25 -172.2(7) . . . . ?
O4 C24 C25 C26 149.5(7) . . . . ?
C23 C24 C25 C26 -31.5(11) . . . . ?
O4 C24 C25 C30 -25.1(10) . . . . ?
C23 C24 C25 C30 153.9(7) . . . . ?
C30 C25 C26 C27 3.1(12) . . . . ?
C24 C25 C26 C27 -171.6(8) . . . . ?
C25 C26 C27 C28 -4.5(14) . . . . ?
C26 C27 C28 C29 3.6(15) . . . . ?
C27 C28 C29 C30 -1.4(14) . . . . ?
C28 C29 C30 C25 0.1(12) . . . . ?
C26 C25 C30 C29 -0.9(11) . . . . ?
C24 C25 C30 C29 174.0(7) . . . . ?
O5 C31 C32 C37 12.2(11) . . . . ?
C38 C31 C32 C37 -167.1(8) . . . . ?
O5 C31 C32 C33 -171.5(8) . . . . ?
C38 C31 C32 C33 9.3(12) . . . . ?
C37 C32 C33 C34 1.2(14) . . . . ?
C31 C32 C33 C34 -175.1(9) . . . . ?
C32 C33 C34 C35 -0.8(15) . . . . ?
C33 C34 C35 C36 -0.9(17) . . . . ?
C34 C35 C36 C37 2.1(18) . . . . ?
C33 C32 C37 C36 -0.1(14) . . . . ?
C31 C32 C37 C36 176.5(9) . . . . ?
C35 C36 C37 C32 -1.6(16) . . . . ?
O5 C31 C38 C39 -0.5(12) . . . . ?
C32 C31 C38 C39 178.6(7) . . . . ?
C31 C38 C39 O6 -2.2(13) . . . . ?
C31 C38 C39 C40 -178.5(7) . . . . ?
O6 C39 C40 C41 152.0(9) . . . . ?
C38 C39 C40 C41 -31.4(12) . . . . ?
O6 C39 C40 C45 -27.3(10) . . . . ?
C38 C39 C40 C45 149.3(8) . . . . ?
C45 C40 C41 C42 -2.1(15) . . . . ?
C39 C40 C41 C42 178.6(10) . . . . ?
C40 C41 C42 C43 -0.4(19) . . . . ?
C41 C42 C43 C44 2.0(19) . . . . ?
C42 C43 C44 C45 -0.9(15) . . . . ?
C43 C44 C45 C40 -1.7(14) . . . . ?
C41 C40 C45 C44 3.2(13) . . . . ?
C39 C40 C45 C44 -177.5(8) . . . . ?
N1 C46 C47 N2 1.5(12) . . . . ?
C50 C46 C47 N2 -175.0(7) . . . . ?
N2 C48 C49 N1 1.6(12) . . . . ?
C62 C48 C49 N1 179.6(8) . . . . ?
N1 C46 C50 N4 -1.6(11) . . . . ?
C47 C46 C50 N4 174.9(7) . . . . ?
N1 C46 C50 C51 179.9(8) . . . . ?
C47 C46 C50 C51 -3.6(12) . . . . ?
N4 C50 C51 C52 -1.9(13) . . . . ?
C46 C50 C51 C52 176.5(8) . . . . ?
C50 C51 C52 C53 -1.4(14) . . . . ?
C50 C51 C52 C58 -179.2(8) . . . . ?
C51 C52 C53 C54 3.1(14) . . . . ?
C58 C52 C53 C54 -179.0(9) . . . . ?
C51 C52 C53 C55 179.3(9) . . . . ?
C58 C52 C53 C55 -2.8(14) . . . . ?
C52 C53 C54 N4 -1.7(14) . . . . ?
C55 C53 C54 N4 -177.5(9) . . . . ?
C54 C53 C55 C56 132.4(10) . . . . ?
C52 C53 C55 C56 -43.5(13) . . . . ?
C54 C53 C55 C59 -135.5(10) . . . . ?
C52 C53 C55 C59 48.5(11) . . . . ?
C53 C55 C56 C57 81.9(9) . . . . ?
C59 C55 C56 C57 -27.3(7) . . . . ?
C55 C56 C57 C59 28.0(7) . . . . ?
C55 C56 C57 C58 -84.5(8) . . . . ?
C53 C52 C58 C57 1.9(13) . . . . ?
C51 C52 C58 C57 179.7(9) . . . . ?
C56 C57 C58 C52 46.7(11) . . . . ?
C59 C57 C58 C52 -49.2(12) . . . . ?
C56 C57 C59 C61 -146.3(9) . . . . ?
C58 C57 C59 C61 -37.0(12) . . . . ?
C56 C57 C59 C60 84.4(11) . . . . ?
C58 C57 C59 C60 -166.3(10) . . . . ?
C56 C57 C59 C55 -27.1(7) . . . . ?
C58 C57 C59 C55 82.2(10) . . . . ?
C53 C55 C59 C61 40.5(11) . . . . ?
C56 C55 C59 C61 147.7(9) . . . . ?
C53 C55 C59 C60 169.6(9) . . . . ?
C56 C55 C59 C60 -83.2(10) . . . . ?
C53 C55 C59 C57 -80.5(8) . . . . ?
C56 C55 C59 C57 26.7(7) . . . . ?
N2 C48 C62 N3 -158.1(8) . . . . ?
C49 C48 C62 N3 23.8(12) . . . . ?
N2 C48 C62 C63 28.2(13) . . . . ?
C49 C48 C62 C63 -149.9(9) . . . . ?
N3 C62 C63 C64 3.0(16) . . . . ?
C48 C62 C63 C64 176.4(9) . . . . ?
C62 C63 C64 C65 1.8(16) . . . . ?
C62 C63 C64 C67 -176.6(11) . . . . ?
C63 C64 C65 C66 -3.6(15) . . . . ?
C67 C64 C65 C66 175.0(11) . . . . ?
C63 C64 C65 C70 179.2(10) . . . . ?
C67 C64 C65 C70 -2.2(15) . . . . ?
C64 C65 C66 N3 0.9(15) . . . . ?
C70 C65 C66 N3 177.9(12) . . . . ?
C63 C64 C67 C68 -179.0(11) . . . . ?
C65 C64 C67 C68 2.6(15) . . . . ?
C64 C67 C68 C71 -48.6(14) . . . . ?
C64 C67 C68 C69 47.1(13) . . . . ?
C71 C68 C69 C70 27.7(8) . . . . ?
C67 C68 C69 C70 -85.0(10) . . . . ?
C66 C65 C70 C71 -131.8(11) . . . . ?
C64 C65 C70 C71 45.1(14) . . . . ?
C66 C65 C70 C69 138.6(11) . . . . ?
C64 C65 C70 C69 -44.5(14) . . . . ?
C68 C69 C70 C65 82.2(10) . . . . ?
C68 C69 C70 C71 -27.0(8) . . . . ?
C69 C68 C71 C72 83.5(11) . . . . ?
C67 C68 C71 C72 -167.0(10) . . . . ?
C69 C68 C71 C73 -148.0(10) . . . . ?
C67 C68 C71 C73 -38.5(14) . . . . ?
C69 C68 C71 C70 -28.3(8) . . . . ?
C67 C68 C71 C70 81.2(11) . . . . ?
C65 C70 C71 C68 -77.9(10) . . . . ?
C69 C70 C71 C68 27.2(8) . . . . ?
C65 C70 C71 C72 167.1(10) . . . . ?
C69 C70 C71 C72 -87.9(10) . . . . ?
C65 C70 C71 C73 43.0(13) . . . . ?
C69 C70 C71 C73 148.1(10) . . . . ?
C48 C49 N1 C46 0.6(12) . . . . ?
C48 C49 N1 Tb1 -174.7(6) . . . . ?
C47 C46 N1 C49 -2.0(12) . . . . ?
C50 C46 N1 C49 174.6(7) . . . . ?
C47 C46 N1 Tb1 173.2(5) . . . . ?
C50 C46 N1 Tb1 -10.2(9) . . . . ?
C46 C47 N2 C48 0.7(11) . . . . ?
C49 C48 N2 C47 -2.1(11) . . . . ?
C62 C48 N2 C47 179.8(7) . . . . ?
C63 C62 N3 C66 -5.8(14) . . . . ?
C48 C62 N3 C66 -179.4(8) . . . . ?
C65 C66 N3 C62 3.8(15) . . . . ?
C53 C54 N4 C50 -1.6(13) . . . . ?
C53 C54 N4 Tb1 170.9(7) . . . . ?
C51 C50 N4 C54 3.4(12) . . . . ?
C46 C50 N4 C54 -175.1(7) . . . . ?
C51 C50 N4 Tb1 -169.0(6) . . . . ?
C46 C50 N4 Tb1 12.5(9) . . . . ?
C8 C1 O1 Tb1 -13.9(10) . . . . ?
C2 C1 O1 Tb1 169.8(4) . . . . ?
C8 C9 O2 Tb1 6.1(11) . . . . ?
C10 C9 O2 Tb1 -177.3(4) . . . . ?
C23 C16 O3 Tb1 -28.1(11) . . . . ?
C17 C16 O3 Tb1 148.7(4) . . . . ?
C23 C24 O4 Tb1 22.4(9) . . . . ?
C25 C24 O4 Tb1 -158.7(4) . . . . ?
C38 C31 O5 Tb1 28.8(9) . . . . ?
C32 C31 O5 Tb1 -150.4(4) . . . . ?
C38 C39 O6 Tb1 -23.5(10) . . . . ?
C40 C39 O6 Tb1 152.8(4) . . . . ?
